data_4063075
loop_
_publ_author_name
'A. Moores'
'N. Mezailles'
'L. Ricard'
'Y. Jean'
'P. Le Floch'

_publ_section_title
;
H2-Pd(II) and Pt(II) Complexes of a lambda4-Phosphinine anion:
Syntheses, X-Ray Crystal Structures and DFT Calculations.
;
_journal_name_full Organometallics
_journal_paper_doi 10.1021/om049871y
_journal_year 2004
_chemical_formula_sum 'C42 H47 Cl P2 Pt Si2'
_chemical_formula_weight 900.46
_space_group_IT_number 14
_symmetry_cell_setting monoclinic
_symmetry_space_group_name_Hall '-P 2ybc'
_symmetry_space_group_name_H-M 'P 1 21/c 1'
_cell_angle_alpha 90.00
_cell_angle_beta 106.4520(10)
_cell_angle_gamma 90.00
_cell_formula_units_Z 4
_cell_length_a 12.6760(10)
_cell_length_b 18.9290(10)
_cell_length_c 17.2060(10)
_cell_measurement_temperature 150.0(10)
_cell_volume 3959.4(4)
_diffrn_ambient_temperature 150.0(10)
_exptl_crystal_density_diffrn 1.511
_cod_depositor_comments
;
The following automatic conversions were performed:
'_symmetry_cell_setting' value 'Monoclinic' changed to 'monoclinic'
according to '/home/saulius/struct/CIF-dictionaries/cif_core.dic'
dictionary named 'cif_core.dic' version 2.4.1 from 2010-06-29.

Automatic conversion script
Id: cif_fix_enum 1527 2010-12-29 10:47:43Z saulius 
;
_cod_original_sg_symbol_H-M 'P 21/c'
_cod_database_code 4063075

loop_
_symmetry_equiv_pos_as_xyz
'x, y, z'
'-x, y+1/2, -z+1/2'
'-x, -y, -z'
'x, -y-1/2, z-1/2'

loop_
_atom_site_label
_atom_site_type_symbol
_atom_site_fract_x
_atom_site_fract_y
_atom_site_fract_z
_atom_site_U_iso_or_equiv
_atom_site_adp_type
_atom_site_occupancy
_atom_site_symmetry_multiplicity
_atom_site_calc_flag
_atom_site_refinement_flags
_atom_site_disorder_assembly
_atom_site_disorder_group
Pt1 Pt 0.248403(9) 0.277995(6) -0.091500(7) 0.02101(4) Uani 1 1 d . . .
Cl1 Cl 0.25532(7) 0.40135(4) -0.06362(5) 0.03235(19) Uani 1 1 d . . .
P1 P 0.15769(6) 0.17798(4) -0.11309(5) 0.02110(17) Uani 1 1 d . . .
P2 P 0.42231(7) 0.26555(4) -0.09890(5) 0.02225(18) Uani 1 1 d . . .
Si1 Si -0.02830(7) 0.29705(5) -0.16734(5) 0.0251(2) Uani 1 1 d . . .
Si2 Si 0.25138(7) 0.02438(5) -0.06627(6) 0.0261(2) Uani 1 1 d . . .
C1 C 0.0798(2) 0.24848(17) -0.08654(18) 0.0209(6) Uani 1 1 d . . .
C2 C 0.0738(2) 0.24326(17) -0.00323(18) 0.0215(7) Uani 1 1 d . . .
C3 C 0.1115(3) 0.18655(18) 0.04761(19) 0.0267(7) Uani 1 1 d . . .
H3 H 0.1054 0.1910 0.1011 0.032 Uiso 1 1 calc R . .
C4 C 0.1590(3) 0.12172(17) 0.02988(19) 0.0262(7) Uani 1 1 d . . .
C5 C 0.1827(2) 0.10791(16) -0.04170(18) 0.0223(7) Uani 1 1 d . . .
C6 C 0.1034(3) 0.14109(18) -0.21429(18) 0.0287(8) Uani 1 1 d . . .
H6A H 0.0968 0.0897 -0.2105 0.043 Uiso 1 1 calc R . .
H6B H 0.1533 0.1523 -0.2468 0.043 Uiso 1 1 calc R . .
H6C H 0.0308 0.1614 -0.2400 0.043 Uiso 1 1 calc R . .
C7 C 0.0196(3) 0.3102(2) -0.2594(2) 0.0372(9) Uani 1 1 d . . .
H7A H -0.0329 0.3404 -0.2981 0.056 Uiso 1 1 calc R . .
H7B H 0.0248 0.2644 -0.2844 0.056 Uiso 1 1 calc R . .
H7C H 0.0921 0.3329 -0.2439 0.056 Uiso 1 1 calc R . .
C8 C -0.0602(3) 0.38731(18) -0.1385(2) 0.0356(9) Uani 1 1 d . . .
H8A H 0.0084 0.4136 -0.1167 0.053 Uiso 1 1 calc R . .
H8B H -0.0997 0.3842 -0.0971 0.053 Uiso 1 1 calc R . .
H8C H -0.1063 0.4118 -0.1863 0.053 Uiso 1 1 calc R . .
C9 C -0.1572(3) 0.2430(2) -0.1923(2) 0.0440(10) Uani 1 1 d . . .
H9A H -0.1769 0.2325 -0.1424 0.066 Uiso 1 1 calc R . .
H9B H -0.1452 0.1988 -0.2180 0.066 Uiso 1 1 calc R . .
H9C H -0.2170 0.2696 -0.2294 0.066 Uiso 1 1 calc R . .
C10 C 0.0196(3) 0.30171(17) 0.02984(18) 0.0232(7) Uani 1 1 d . . .
C11 C 0.0715(3) 0.36717(18) 0.04936(19) 0.0285(8) Uani 1 1 d . . .
H11 H 0.1425 0.3742 0.0425 0.034 Uiso 1 1 calc R . .
C12 C 0.0209(3) 0.42194(19) 0.0785(2) 0.0339(8) Uani 1 1 d . . .
H12 H 0.0575 0.4659 0.0920 0.041 Uiso 1 1 calc R . .
C13 C -0.0821(3) 0.41258(19) 0.0878(2) 0.0359(9) Uani 1 1 d . . .
H13 H -0.1177 0.4505 0.1063 0.043 Uiso 1 1 calc R . .
C14 C -0.1340(3) 0.34789(19) 0.0701(2) 0.0384(9) Uani 1 1 d . . .
H14 H -0.2048 0.3412 0.0774 0.046 Uiso 1 1 calc R . .
C15 C -0.0833(3) 0.29288(18) 0.0418(2) 0.0321(8) Uani 1 1 d . . .
H15 H -0.1194 0.2485 0.0305 0.038 Uiso 1 1 calc R . .
C16 C 0.1778(3) 0.06869(17) 0.09637(19) 0.0285(8) Uani 1 1 d . . .
C17 C 0.1280(3) 0.00310(19) 0.0832(2) 0.0375(9) Uani 1 1 d . . .
H17 H 0.0838 -0.0089 0.0304 0.045 Uiso 1 1 calc R . .
C18 C 0.1412(3) -0.0456(2) 0.1453(3) 0.0523(12) Uani 1 1 d . . .
H18 H 0.1058 -0.0903 0.1352 0.063 Uiso 1 1 calc R . .
C19 C 0.2057(4) -0.0287(3) 0.2217(3) 0.0566(13) Uani 1 1 d . . .
H19 H 0.2143 -0.0618 0.2646 0.068 Uiso 1 1 calc R . .
C20 C 0.2578(4) 0.0353(2) 0.2366(2) 0.0550(12) Uani 1 1 d . . .
H20 H 0.3034 0.0465 0.2892 0.066 Uiso 1 1 calc R . .
C21 C 0.2430(3) 0.0840(2) 0.1735(2) 0.0415(10) Uani 1 1 d . . .
H21 H 0.2786 0.1287 0.1838 0.050 Uiso 1 1 calc R . .
C22 C 0.1434(3) -0.04072(19) -0.1194(2) 0.0400(9) Uani 1 1 d . . .
H22A H 0.1715 -0.0695 -0.1565 0.060 Uiso 1 1 calc R . .
H22B H 0.0775 -0.0153 -0.1501 0.060 Uiso 1 1 calc R . .
H22C H 0.1249 -0.0714 -0.0793 0.060 Uiso 1 1 calc R . .
C23 C 0.3506(3) -0.01610(19) 0.0241(2) 0.0349(9) Uani 1 1 d . . .
H23A H 0.3103 -0.0362 0.0598 0.052 Uiso 1 1 calc R . .
H23B H 0.4016 0.0202 0.0536 0.052 Uiso 1 1 calc R . .
H23C H 0.3921 -0.0535 0.0065 0.052 Uiso 1 1 calc R . .
C24 C 0.3363(3) 0.04756(19) -0.1360(2) 0.0388(9) Uani 1 1 d . . .
H24A H 0.3821 0.0070 -0.1409 0.058 Uiso 1 1 calc R . .
H24B H 0.3836 0.0880 -0.1139 0.058 Uiso 1 1 calc R . .
H24C H 0.2877 0.0598 -0.1895 0.058 Uiso 1 1 calc R . .
C25 C 0.5068(3) 0.22063(16) -0.00854(19) 0.0233(7) Uani 1 1 d . . .
C26 C 0.4566(3) 0.18333(17) 0.04001(18) 0.0257(7) Uani 1 1 d . . .
H26 H 0.3788 0.1791 0.0244 0.031 Uiso 1 1 calc R . .
C27 C 0.5181(3) 0.15184(18) 0.11136(19) 0.0307(8) Uani 1 1 d . . .
H27 H 0.4825 0.1252 0.1434 0.037 Uiso 1 1 calc R . .
C28 C 0.6305(3) 0.15926(18) 0.1355(2) 0.0314(8) Uani 1 1 d . . .
H28 H 0.6726 0.1386 0.1849 0.038 Uiso 1 1 calc R . .
C29 C 0.6823(3) 0.19664(19) 0.0881(2) 0.0336(8) Uani 1 1 d . . .
H29 H 0.7601 0.2016 0.1048 0.040 Uiso 1 1 calc R . .
C30 C 0.6216(3) 0.22693(17) 0.0162(2) 0.0302(8) Uani 1 1 d . . .
H30 H 0.6578 0.2521 -0.0165 0.036 Uiso 1 1 calc R . .
C31 C 0.4338(3) 0.21550(17) -0.1865(2) 0.0262(7) Uani 1 1 d . . .
C32 C 0.3497(3) 0.22354(17) -0.2585(2) 0.0308(8) Uani 1 1 d . . .
H32 H 0.2877 0.2521 -0.2594 0.037 Uiso 1 1 calc R . .
C33 C 0.3560(3) 0.1901(2) -0.3283(2) 0.0420(10) Uani 1 1 d . . .
H33 H 0.2998 0.1970 -0.3777 0.050 Uiso 1 1 calc R . .
C34 C 0.4433(4) 0.1470(2) -0.3265(2) 0.0513(11) Uani 1 1 d . . .
H34 H 0.4467 0.1235 -0.3745 0.062 Uiso 1 1 calc R . .
C35 C 0.5268(4) 0.1373(2) -0.2555(3) 0.0522(11) Uani 1 1 d . . .
H35 H 0.5868 0.1069 -0.2546 0.063 Uiso 1 1 calc R . .
C36 C 0.5225(3) 0.1721(2) -0.1856(2) 0.0387(9) Uani 1 1 d . . .
H36 H 0.5804 0.1663 -0.1369 0.046 Uiso 1 1 calc R . .
C37 C 0.5046(2) 0.34394(16) -0.10164(19) 0.0242(7) Uani 1 1 d . . .
C38 C 0.5440(3) 0.3610(2) -0.1662(2) 0.0465(10) Uani 1 1 d . . .
H38 H 0.5271 0.3314 -0.2128 0.056 Uiso 1 1 calc R . .
C39 C 0.6079(4) 0.4208(2) -0.1640(3) 0.0624(14) Uani 1 1 d . . .
H39 H 0.6330 0.4324 -0.2094 0.075 Uiso 1 1 calc R . .
C40 C 0.6351(3) 0.4633(2) -0.0968(3) 0.0458(10) Uani 1 1 d . . .
H40 H 0.6806 0.5035 -0.0950 0.055 Uiso 1 1 calc R . .
C41 C 0.5965(3) 0.44758(19) -0.0324(2) 0.0384(9) Uani 1 1 d . . .
H41 H 0.6144 0.4771 0.0142 0.046 Uiso 1 1 calc R . .
C42 C 0.5312(3) 0.38860(18) -0.0351(2) 0.0367(9) Uani 1 1 d . . .
H42 H 0.5039 0.3784 0.0097 0.044 Uiso 1 1 calc R . .

loop_
_atom_site_aniso_label
_atom_site_aniso_U_11
_atom_site_aniso_U_22
_atom_site_aniso_U_33
_atom_site_aniso_U_23
_atom_site_aniso_U_13
_atom_site_aniso_U_12
Pt1 0.02154(7) 0.02090(7) 0.02151(7) -0.00080(5) 0.00759(5) 0.00040(5)
Cl1 0.0365(5) 0.0242(5) 0.0420(5) -0.0073(4) 0.0201(4) -0.0050(4)
P1 0.0215(4) 0.0207(4) 0.0218(4) -0.0008(3) 0.0071(3) 0.0009(3)
P2 0.0223(4) 0.0238(5) 0.0216(4) -0.0010(3) 0.0077(3) -0.0007(3)
Si1 0.0247(5) 0.0253(5) 0.0240(5) 0.0022(4) 0.0047(4) 0.0032(4)
Si2 0.0254(5) 0.0216(5) 0.0317(5) -0.0032(4) 0.0085(4) 0.0017(4)
C1 0.0189(15) 0.0231(17) 0.0215(16) 0.0026(13) 0.0068(12) 0.0031(13)
C2 0.0197(15) 0.0219(17) 0.0236(16) -0.0040(13) 0.0072(12) -0.0010(13)
C3 0.0291(18) 0.031(2) 0.0219(16) 0.0021(14) 0.0107(14) 0.0033(15)
C4 0.0241(17) 0.0269(19) 0.0272(17) 0.0019(14) 0.0067(13) 0.0034(14)
C5 0.0255(16) 0.0180(16) 0.0236(16) 0.0005(13) 0.0073(13) 0.0002(13)
C6 0.0330(19) 0.0275(19) 0.0242(17) -0.0026(14) 0.0060(14) 0.0012(15)
C7 0.045(2) 0.040(2) 0.0269(18) 0.0047(17) 0.0098(16) 0.0100(18)
C8 0.042(2) 0.031(2) 0.0330(19) 0.0064(16) 0.0096(16) 0.0146(17)
C9 0.031(2) 0.041(2) 0.052(2) 0.012(2) -0.0023(18) -0.0007(18)
C10 0.0259(17) 0.0244(17) 0.0200(16) 0.0005(13) 0.0076(13) 0.0053(14)
C11 0.0282(18) 0.031(2) 0.0283(18) -0.0016(15) 0.0106(14) 0.0015(15)
C12 0.041(2) 0.0263(19) 0.035(2) -0.0028(16) 0.0127(17) 0.0024(16)
C13 0.043(2) 0.034(2) 0.035(2) -0.0045(17) 0.0178(17) 0.0126(17)
C14 0.033(2) 0.041(2) 0.049(2) 0.0008(19) 0.0249(17) 0.0056(18)
C15 0.0320(19) 0.029(2) 0.040(2) -0.0004(16) 0.0184(16) 0.0004(15)
C16 0.0335(19) 0.0257(19) 0.0300(18) 0.0046(15) 0.0153(15) 0.0102(15)
C17 0.0278(19) 0.038(2) 0.049(2) 0.0143(19) 0.0147(17) 0.0043(17)
C18 0.043(2) 0.041(3) 0.082(3) 0.028(2) 0.031(2) 0.007(2)
C19 0.069(3) 0.056(3) 0.055(3) 0.031(2) 0.036(2) 0.031(3)
C20 0.084(3) 0.055(3) 0.027(2) 0.008(2) 0.017(2) 0.030(3)
C21 0.060(3) 0.036(2) 0.0285(19) 0.0004(17) 0.0138(18) 0.011(2)
C22 0.033(2) 0.036(2) 0.048(2) -0.0097(18) 0.0066(17) 0.0012(17)
C23 0.032(2) 0.033(2) 0.041(2) -0.0008(17) 0.0106(16) 0.0075(16)
C24 0.044(2) 0.034(2) 0.044(2) 0.0007(18) 0.0227(18) 0.0102(18)
C25 0.0245(16) 0.0229(18) 0.0232(16) -0.0009(14) 0.0078(13) 0.0001(14)
C26 0.0230(16) 0.0299(19) 0.0240(16) -0.0017(14) 0.0059(13) -0.0021(14)
C27 0.0328(19) 0.035(2) 0.0257(17) -0.0002(15) 0.0109(14) -0.0030(16)
C28 0.0328(19) 0.031(2) 0.0273(18) 0.0009(15) 0.0031(15) 0.0021(16)
C29 0.0234(18) 0.035(2) 0.038(2) 0.0032(17) 0.0018(15) -0.0025(16)
C30 0.0270(17) 0.032(2) 0.0312(18) 0.0060(15) 0.0074(14) -0.0014(15)
C31 0.0257(17) 0.0282(19) 0.0269(17) 0.0007(14) 0.0112(14) -0.0014(14)
C32 0.0358(19) 0.031(2) 0.0247(17) -0.0013(15) 0.0076(14) -0.0040(16)
C33 0.051(3) 0.048(3) 0.0270(19) -0.0064(18) 0.0119(18) -0.015(2)
C34 0.076(3) 0.049(3) 0.041(2) -0.020(2) 0.035(2) -0.012(2)
C35 0.056(3) 0.053(3) 0.058(3) -0.012(2) 0.033(2) 0.010(2)
C36 0.036(2) 0.045(2) 0.037(2) -0.0025(18) 0.0134(17) 0.0075(18)
C37 0.0243(16) 0.0233(18) 0.0258(17) 0.0004(14) 0.0086(13) 0.0004(14)
C38 0.065(3) 0.045(2) 0.034(2) -0.0079(19) 0.0208(19) -0.023(2)
C39 0.093(4) 0.059(3) 0.048(3) -0.008(2) 0.039(3) -0.041(3)
C40 0.049(2) 0.029(2) 0.062(3) -0.004(2) 0.021(2) -0.0158(19)
C41 0.043(2) 0.028(2) 0.048(2) -0.0127(18) 0.0193(18) -0.0074(17)
C42 0.049(2) 0.029(2) 0.039(2) -0.0081(17) 0.0239(18) -0.0064(18)

loop_
_geom_bond_atom_site_label_1
_geom_bond_atom_site_label_2
_geom_bond_distance
_geom_bond_site_symmetry_2
_geom_bond_publ_flag
Pt1 P1 2.1915(8) . ?
Pt1 C1 2.234(3) . ?
Pt1 P2 2.2561(8) . ?
Pt1 Cl1 2.3803(8) . ?
P1 C5 1.774(3) . ?
P1 C1 1.794(3) . ?
P1 C6 1.821(3) . ?
P2 C31 1.821(3) . ?
P2 C37 1.822(3) . ?
P2 C25 1.828(3) . ?
Si1 C8 1.856(3) . ?
Si1 C7 1.866(4) . ?
Si1 C9 1.871(4) . ?
Si1 C1 1.891(3) . ?
Si2 C23 1.866(3) . ?
Si2 C22 1.875(3) . ?
Si2 C24 1.877(4) . ?
Si2 C5 1.909(3) . ?
C1 C2 1.460(4) . ?
C2 C3 1.382(4) . ?
C2 C10 1.497(4) . ?
C3 C4 1.437(4) . ?
C4 C5 1.373(4) . ?
C4 C16 1.490(4) . ?
C10 C15 1.387(5) . ?
C10 C11 1.398(4) . ?
C11 C12 1.385(5) . ?
C12 C13 1.370(5) . ?
C13 C14 1.383(5) . ?
C14 C15 1.382(5) . ?
C16 C21 1.382(5) . ?
C16 C17 1.382(5) . ?
C17 C18 1.385(5) . ?
C18 C19 1.375(6) . ?
C19 C20 1.369(6) . ?
C20 C21 1.396(5) . ?
C25 C26 1.379(4) . ?
C25 C30 1.401(4) . ?
C26 C27 1.388(4) . ?
C27 C28 1.374(4) . ?
C28 C29 1.379(5) . ?
C29 C30 1.383(4) . ?
C31 C36 1.389(5) . ?
C31 C32 1.395(4) . ?
C32 C33 1.381(5) . ?
C33 C34 1.367(6) . ?
C34 C35 1.384(6) . ?
C35 C36 1.386(5) . ?
C37 C38 1.379(5) . ?
C37 C42 1.386(4) . ?
C38 C39 1.386(5) . ?
C39 C40 1.371(5) . ?
C40 C41 1.365(5) . ?
C41 C42 1.383(5) . ?
